data_4100533
loop_
_publ_author_name
'Gussenhoven, Emily M.'
'Fettinger, James C.'
'Pham, David M.'
'Malwitz, Mark A.'
'Balch, Alan L.'

_publ_section_title
;
 A Reversible Polymorphic Phase Change Which Affects the Luminescence and
 Aurophilic Interactions in the Gold(I) Cluster Complex,
 [\m~3~-S(AuCNC~7~H~13~)~3~](SbF~6~)
;
_journal_coden_ASTM JACSAT
_journal_issue 31
_journal_name_full 'Journal of the American Chemical Society'
_journal_page_first 10838
_journal_page_last 10839
_journal_paper_doi 10.1021/ja052799q
_journal_volume 127
_journal_year 2005
_chemical_absolute_configuration ad
_chemical_formula_moiety 'C24 H39 Au3 N3 S, F6 Sb'
_chemical_formula_sum 'C24 H39 Au3 F6 N3 S Sb'
_chemical_formula_weight 1228.29
_space_group_crystal_system monoclinic
_space_group_IT_number 4
_space_group_name_Hall 'P 2yb'
_space_group_name_H-M_alt 'P 1 21 1'
_cell_angle_alpha 90.00
_cell_angle_beta 91.1412(14)
_cell_angle_gamma 90.00
_cell_formula_units_Z 8
_cell_length_a 14.9353(11)
_cell_length_b 15.7717(12)
_cell_length_c 26.457(2)
_cell_measurement_temperature 90(2)
_cell_volume 6231.0(8)
_diffrn_ambient_temperature 90(2)
_exptl_crystal_density_diffrn 2.619
_cod_depositor_comments
;
 Updating space group information.

 Antanas Vaitkus,
 2018-07-16

 Adding full bibliography. The middle initial for Mark A. Malwitz was
 changed from 'M.' to 'A.' as stated in the corrections (doi:
 10.1021/ja056393p).

 Antanas Vaitkus,
 2018-07-16

The following automatic conversions were performed:
'_symmetry_cell_setting' value 'Monoclinic' changed to 'monoclinic'
according to '/home/saulius/struct/CIF-dictionaries/cif_core.dic'
dictionary named 'cif_core.dic' version 2.4.1 from 2010-06-29.

Automatic conversion script
Id: cif_fix_enum 1527 2010-12-29 10:47:43Z saulius 

 Corrected the order of data items in the the CITATION_AUTHOR loop
 and uniquified the _citation_author_ordinal data item values.
 
 Antanas Vaitkus,
 2021-05-03
;
_cod_original_sg_symbol_H-M 'P 21'
_cod_database_code 4100533

loop_
_space_group_symop_id
_space_group_symop_operation_xyz
1 x,y,z
2 -x,y+1/2,-z

loop_
_atom_site_label
_atom_site_type_symbol
_atom_site_fract_x
_atom_site_fract_y
_atom_site_fract_z
_atom_site_U_iso_or_equiv
_atom_site_adp_type
_atom_site_occupancy
_atom_site_symmetry_multiplicity
_atom_site_calc_flag
_atom_site_refinement_flags
_atom_site_disorder_assembly
_atom_site_disorder_group
Au1 Au -0.09410(4) 0.92717(4) 0.56302(2) 0.02121(12) Uani 1 1 d . . .
Au2 Au 0.12983(4) 0.92366(4) 0.55701(2) 0.01840(11) Uani 1 1 d . . .
Au3 Au 0.02190(4) 1.00070(3) 0.65492(2) 0.01794(11) Uani 1 1 d . . .
Au4 Au 0.01720(4) 0.74272(4) 0.56492(2) 0.02237(12) Uani 1 1 d . . .
Au5 Au 0.13553(4) 0.81146(4) 0.66464(2) 0.02272(12) Uani 1 1 d . . .
Au6 Au -0.08709(4) 0.80930(4) 0.67110(2) 0.02364(12) Uani 1 1 d . . .
S1 S 0.0207(3) 1.0236(2) 0.56880(14) 0.0198(7) Uani 1 1 d . . .
S2 S 0.0235(3) 0.7153(3) 0.65070(16) 0.0256(8) Uani 1 1 d . . .
C1 C -0.1987(14) 0.8504(12) 0.5566(7) 0.033(4) Uiso 1 1 d . . .
N1 N -0.2625(12) 0.8120(12) 0.5613(6) 0.039(4) Uiso 1 1 d . . .
C2 C -0.3411(15) 0.7441(18) 0.5701(8) 0.052(6) Uani 1 1 d . . .
H2 H -0.3921 0.7729 0.5869 0.062 Uiso 1 1 calc R . .
C3 C -0.3706(16) 0.7188(15) 0.5157(8) 0.044(5) Uiso 1 1 d . . .
H3A H -0.4112 0.6695 0.5186 0.053 Uiso 1 1 calc R . .
H3B H -0.4069 0.7662 0.5018 0.053 Uiso 1 1 calc R . .
C4 C -0.3034(11) 0.6970(12) 0.4774(5) 0.026(4) Uani 1 1 d . . .
H4A H -0.2836 0.7507 0.4618 0.031 Uiso 1 1 calc R . .
H4B H -0.3346 0.6640 0.4505 0.031 Uiso 1 1 calc R . .
C5 C -0.2208(12) 0.6484(12) 0.4925(7) 0.032(4) Uani 1 1 d . . .
H5A H -0.1728 0.6904 0.4994 0.039 Uiso 1 1 calc R . .
H5B H -0.2024 0.6152 0.4627 0.039 Uiso 1 1 calc R . .
C6 C -0.222(2) 0.5872(14) 0.5380(8) 0.059(7) Uani 1 1 d . . .
H6A H -0.2721 0.5468 0.5323 0.070 Uiso 1 1 calc R . .
H6B H -0.1659 0.5539 0.5379 0.070 Uiso 1 1 calc R . .
C7 C -0.2316(19) 0.6251(18) 0.5900(9) 0.056(6) Uiso 1 1 d . . .
H7A H -0.2264 0.5777 0.6144 0.067 Uiso 1 1 calc R . .
H7B H -0.1789 0.6620 0.5960 0.067 Uiso 1 1 calc R . .
C8 C -0.3078(14) 0.6725(13) 0.6032(7) 0.034(4) Uiso 1 1 d . . .
H8A H -0.2956 0.6964 0.6372 0.041 Uiso 1 1 calc R . .
H8B H -0.3579 0.6319 0.6066 0.041 Uiso 1 1 calc R . .
C9 C 0.2281(10) 0.8418(11) 0.5430(7) 0.026(3) Uani 1 1 d . . .
N9 N 0.2797(10) 0.7918(8) 0.5391(5) 0.026(3) Uani 1 1 d . . .
C10 C 0.3481(12) 0.7268(11) 0.5316(6) 0.028(3) Uiso 1 1 d . . .
H10 H 0.4034 0.7546 0.5187 0.033 Uiso 1 1 calc R . .
C11 C 0.3127(14) 0.6623(11) 0.4912(6) 0.030(4) Uani 1 1 d . . .
H11A H 0.3095 0.6911 0.4579 0.036 Uiso 1 1 calc R . .
H11B H 0.3564 0.6153 0.4886 0.036 Uiso 1 1 calc R . .
C12 C 0.2207(13) 0.6250(11) 0.5025(6) 0.028(4) Uani 1 1 d . . .
H12A H 0.1855 0.6688 0.5201 0.034 Uiso 1 1 calc R . .
H12B H 0.1896 0.6130 0.4699 0.034 Uiso 1 1 calc R . .
C13 C 0.2200(15) 0.5453(12) 0.5339(7) 0.034(4) Uani 1 1 d . . .
H13A H 0.2368 0.4965 0.5126 0.041 Uiso 1 1 calc R . .
H13B H 0.1585 0.5353 0.5459 0.041 Uiso 1 1 calc R . .
C14 C 0.2891(14) 0.5504(14) 0.5830(7) 0.038(5) Uani 1 1 d . . .
H14A H 0.2689 0.5089 0.6084 0.046 Uiso 1 1 calc R . .
H14B H 0.3489 0.5318 0.5719 0.046 Uiso 1 1 calc R . .
C15 C 0.2999(15) 0.6325(13) 0.6083(6) 0.036(4) Uani 1 1 d . . .
H15A H 0.3167 0.6226 0.6441 0.043 Uiso 1 1 calc R . .
H15B H 0.2416 0.6623 0.6074 0.043 Uiso 1 1 calc R . .
C16 C 0.3694(12) 0.6889(12) 0.5849(7) 0.033(4) Uani 1 1 d . . .
H16A H 0.4257 0.6561 0.5828 0.040 Uiso 1 1 calc R . .
H16B H 0.3811 0.7367 0.6084 0.040 Uiso 1 1 calc R . .
C17 C 0.0163(12) 0.9850(10) 0.7278(6) 0.024(3) Uiso 1 1 d . . .
N17 N 0.0131(9) 0.9783(8) 0.7716(4) 0.019(2) Uiso 1 1 d . . .
C18 C 0.0059(11) 0.9636(10) 0.8257(5) 0.021(3) Uani 1 1 d . . .
H18 H -0.0284 1.0116 0.8407 0.025 Uiso 1 1 calc R . .
C19 C -0.0511(11) 0.8818(10) 0.8295(6) 0.026(3) Uani 1 1 d . . .
H19A H -0.0322 0.8420 0.8028 0.031 Uiso 1 1 calc R . .
H19B H -0.1146 0.8965 0.8225 0.031 Uiso 1 1 calc R . .
C20 C -0.0447(12) 0.8350(11) 0.8817(6) 0.026(3) Uiso 1 1 d . . .
H20A H -0.0390 0.8775 0.9091 0.031 Uiso 1 1 calc R . .
H20B H -0.1004 0.8024 0.8870 0.031 Uiso 1 1 calc R . .
C21 C 0.0331(14) 0.7764(11) 0.8843(8) 0.035(4) Uani 1 1 d . . .
H21A H 0.0313 0.7407 0.8535 0.042 Uiso 1 1 calc R . .
H21B H 0.0250 0.7383 0.9136 0.042 Uiso 1 1 calc R . .
C22 C 0.1263(14) 0.8154(11) 0.8890(8) 0.037(4) Uani 1 1 d . . .
H22A H 0.1710 0.7691 0.8897 0.045 Uiso 1 1 calc R . .
H22B H 0.1313 0.8458 0.9217 0.045 Uiso 1 1 calc R . .
C23 C 0.1503(12) 0.8776(13) 0.8464(8) 0.037(4) Uani 1 1 d . . .
H23A H 0.1376 0.8506 0.8132 0.045 Uiso 1 1 calc R . .
H23B H 0.2152 0.8905 0.8485 0.045 Uiso 1 1 calc R . .
C24 C 0.0967(10) 0.9610(12) 0.8500(5) 0.024(3) Uani 1 1 d . . .
H24A H 0.0903 0.9747 0.8862 0.028 Uiso 1 1 calc R . .
H24B H 0.1330 1.0067 0.8349 0.028 Uiso 1 1 calc R . .
C25 C 0.0097(12) 0.7494(12) 0.4913(6) 0.030(4) Uani 1 1 d . . .
N25 N 0.0168(11) 0.7559(9) 0.4472(4) 0.027(3) Uani 1 1 d . . .
C26 C 0.0138(14) 0.7576(10) 0.3931(5) 0.027(3) Uani 1 1 d . . .
H26 H 0.0290 0.6994 0.3809 0.033 Uiso 1 1 calc R . .
C27 C -0.0760(13) 0.7784(14) 0.3741(8) 0.039(5) Uani 1 1 d . . .
H27A H -0.1171 0.7341 0.3865 0.046 Uiso 1 1 calc R . .
H27B H -0.0753 0.7732 0.3368 0.046 Uiso 1 1 calc R . .
C28 C -0.1192(15) 0.8677(15) 0.3868(8) 0.041(5) Uani 1 1 d . . .
H28A H -0.1783 0.8722 0.3693 0.049 Uiso 1 1 calc R . .
H28B H -0.1291 0.8713 0.4236 0.049 Uiso 1 1 calc R . .
C29 C -0.0627(13) 0.9386(13) 0.3713(6) 0.033(4) Uani 1 1 d . . .
H29A H -0.1015 0.9890 0.3667 0.040 Uiso 1 1 calc R . .
H29B H -0.0379 0.9247 0.3379 0.040 Uiso 1 1 calc R . .
C30 C 0.0160(14) 0.9635(11) 0.4070(6) 0.030(4) Uani 1 1 d . . .
H30A H -0.0051 0.9636 0.4422 0.037 Uiso 1 1 calc R . .
H30B H 0.0353 1.0218 0.3988 0.037 Uiso 1 1 calc R . .
C31 C 0.1005(10) 0.9012(10) 0.4034(6) 0.022(3) Uani 1 1 d . . .
H31A H 0.1498 0.9334 0.3880 0.026 Uiso 1 1 calc R . .
H31B H 0.1201 0.8868 0.4383 0.026 Uiso 1 1 calc R . .
C32 C 0.0901(13) 0.8205(10) 0.3750(6) 0.026(3) Uani 1 1 d . . .
H32A H 0.1480 0.7899 0.3769 0.031 Uiso 1 1 calc R . .
H32B H 0.0781 0.8344 0.3390 0.031 Uiso 1 1 calc R . .
C33 C 0.2373(12) 0.8873(11) 0.6758(7) 0.027(4) Uani 1 1 d . . .
N33 N 0.3021(12) 0.9291(12) 0.6828(6) 0.036(4) Uani 1 1 d . . .
C34 C 0.3731(11) 0.9888(12) 0.6861(6) 0.029(4) Uani 1 1 d . . .
H34 H 0.4268 0.9596 0.6723 0.035 Uiso 1 1 calc R . .
C35 C 0.3978(13) 1.0120(15) 0.7412(7) 0.040(5) Uani 1 1 d . . .
H35A H 0.4327 0.9649 0.7566 0.048 Uiso 1 1 calc R . .
H35B H 0.4364 1.0630 0.7414 0.048 Uiso 1 1 calc R . .
C36 C 0.3163(18) 1.0293(13) 0.7734(7) 0.045(6) Uani 1 1 d . . .
H36A H 0.2785 0.9777 0.7723 0.054 Uiso 1 1 calc R . .
H36B H 0.3379 1.0360 0.8088 0.054 Uiso 1 1 calc R . .
C37 C 0.2564(15) 1.1037(16) 0.7614(9) 0.048(6) Uani 1 1 d . . .
H37A H 0.2546 1.1400 0.7918 0.058 Uiso 1 1 calc R . .
H37B H 0.1951 1.0817 0.7553 0.058 Uiso 1 1 calc R . .
C38 C 0.2803(17) 1.1597(14) 0.7167(8) 0.045(5) Uani 1 1 d . . .
H38A H 0.2395 1.2093 0.7162 0.054 Uiso 1 1 calc R . .
H38B H 0.3419 1.1814 0.7222 0.054 Uiso 1 1 calc R . .
C39 C 0.2752(13) 1.1175(12) 0.6654(7) 0.031(4) Uani 1 1 d . . .
H39A H 0.2227 1.0792 0.6648 0.037 Uiso 1 1 calc R . .
H39B H 0.2638 1.1620 0.6397 0.037 Uiso 1 1 calc R . .
C40 C 0.3542(16) 1.0682(14) 0.6499(7) 0.039(5) Uani 1 1 d . . .
H40A H 0.4074 1.1056 0.6503 0.047 Uiso 1 1 calc R . .
H40B H 0.3444 1.0478 0.6148 0.047 Uiso 1 1 calc R . .
C41 C -0.1861(13) 0.8778(13) 0.6909(8) 0.038(5) Uani 1 1 d . . .
N41 N -0.2488(10) 0.9197(11) 0.7040(6) 0.036(4) Uani 1 1 d . . .
C42 C -0.3295(12) 0.9667(13) 0.7177(6) 0.032(4) Uani 1 1 d . . .
H42 H -0.3740 0.9242 0.7297 0.039 Uiso 1 1 calc R . .
C43 C -0.3679(11) 1.0060(13) 0.6714(7) 0.032(4) Uani 1 1 d . . .
H43A H -0.4127 1.0487 0.6815 0.038 Uiso 1 1 calc R . .
H43B H -0.3999 0.9617 0.6517 0.038 Uiso 1 1 calc R . .
C44 C -0.2977(11) 1.0507(12) 0.6356(6) 0.026(3) Uani 1 1 d . . .
H44A H -0.2643 1.0059 0.6178 0.031 Uiso 1 1 calc R . .
H44B H -0.3316 1.0834 0.6097 0.031 Uiso 1 1 calc R . .
C45 C -0.2300(15) 1.1099(13) 0.6610(7) 0.038(5) Uani 1 1 d . . .
H45A H -0.1745 1.0771 0.6676 0.045 Uiso 1 1 calc R . .
H45B H -0.2154 1.1549 0.6364 0.045 Uiso 1 1 calc R . .
C46 C -0.2547(14) 1.1526(11) 0.7097(6) 0.029(4) Uani 1 1 d . . .
H46A H -0.3176 1.1722 0.7069 0.035 Uiso 1 1 calc R . .
H46B H -0.2163 1.2032 0.7147 0.035 Uiso 1 1 calc R . .
C47 C -0.2445(15) 1.0946(16) 0.7560(7) 0.048(7) Uani 1 1 d . . .
H47A H -0.1845 1.0679 0.7556 0.058 Uiso 1 1 calc R . .
H47B H -0.2472 1.1299 0.7869 0.058 Uiso 1 1 calc R . .
C48 C -0.3131(13) 1.0266(14) 0.7592(8) 0.038(4) Uani 1 1 d . . .
H48A H -0.2977 0.9924 0.7896 0.045 Uiso 1 1 calc R . .
H48B H -0.3709 1.0547 0.7660 0.045 Uiso 1 1 calc R . .
Au51 Au 0.41152(4) 0.41348(4) 0.93931(2) 0.01897(11) Uani 1 1 d . . .
Au52 Au 0.51470(5) 0.48399(4) 0.84852(3) 0.02581(13) Uani 1 1 d . . .
Au53 Au 0.63486(4) 0.40006(4) 0.93977(2) 0.02079(12) Uani 1 1 d . . .
Au54 Au 0.40309(5) 0.27246(4) 0.82619(2) 0.02521(13) Uani 1 1 d . . .
Au55 Au 0.61655(4) 0.27150(4) 0.82375(2) 0.02382(13) Uani 1 1 d . . .
Au56 Au 0.51482(4) 0.20016(4) 0.92140(2) 0.02347(12) Uani 1 1 d . . .
S3 S 0.5298(3) 0.5057(3) 0.93382(17) 0.0265(8) Uani 1 1 d . . .
S4 S 0.5108(3) 0.1690(3) 0.83606(16) 0.0277(8) Uani 1 1 d . . .
C51 C 0.3047(13) 0.3437(11) 0.9434(6) 0.027(3) Uani 1 1 d . . .
N51 N 0.2402(9) 0.3040(8) 0.9414(5) 0.021(3) Uani 1 1 d . . .
C52 C 0.1597(10) 0.2520(11) 0.9350(5) 0.021(3) Uani 1 1 d . . .
H52 H 0.1121 0.2878 0.9187 0.025 Uiso 1 1 calc R . .
C53 C 0.1773(12) 0.1759(10) 0.8999(6) 0.025(3) Uani 1 1 d . . .
H53A H 0.1880 0.1977 0.8655 0.031 Uiso 1 1 calc R . .
H53B H 0.1226 0.1405 0.8982 0.031 Uiso 1 1 calc R . .
C54 C 0.2574(13) 0.1186(11) 0.9159(6) 0.027(4) Uani 1 1 d . . .
H54A H 0.2633 0.0730 0.8905 0.033 Uiso 1 1 calc R . .
H54B H 0.3128 0.1530 0.9152 0.033 Uiso 1 1 calc R . .
C55 C 0.2506(13) 0.0775(10) 0.9685(6) 0.027(4) Uani 1 1 d . . .
H55A H 0.2922 0.0287 0.9707 0.033 Uiso 1 1 calc R . .
H55B H 0.1891 0.0558 0.9728 0.033 Uiso 1 1 calc R . .
C56 C 0.2741(11) 0.1424(10) 1.0129(5) 0.020(3) Uiso 1 1 d . . .
H56A H 0.2927 0.1095 1.0432 0.023 Uiso 1 1 calc R . .
H56B H 0.3260 0.1769 1.0028 0.023 Uiso 1 1 calc R . .
C57 C 0.2002(11) 0.2010(11) 1.0273(6) 0.022(3) Uiso 1 1 d . . .
H57A H 0.2284 0.2540 1.0400 0.026 Uiso 1 1 calc R . .
H57B H 0.1692 0.1749 1.0562 0.026 Uiso 1 1 calc R . .
C58 C 0.1276(12) 0.2265(12) 0.9877(6) 0.029(4) Uiso 1 1 d . . .
H58A H 0.0856 0.1783 0.9836 0.035 Uiso 1 1 calc R . .
H58B H 0.0932 0.2746 1.0016 0.035 Uiso 1 1 calc R . .
C59 C 0.5032(10) 0.4722(11) 0.7764(8) 0.036(5) Uani 1 1 d . . .
N59 N 0.4906(10) 0.4666(8) 0.7325(6) 0.029(3) Uani 1 1 d . . .
C60 C 0.4800(18) 0.4483(13) 0.6799(10) 0.060(8) Uani 1 1 d . . .
H60 H 0.4423 0.4937 0.6639 0.072 Uiso 1 1 calc R . .
C61 C 0.4280(18) 0.3607(17) 0.6754(11) 0.066(8) Uani 1 1 d . . .
H61A H 0.4506 0.3215 0.7019 0.079 Uiso 1 1 calc R . .
H61B H 0.3634 0.3704 0.6810 0.079 Uiso 1 1 calc R . .
C62 C 0.439(2) 0.3217(16) 0.6256(9) 0.064(8) Uani 1 1 d . . .
H62A H 0.4454 0.3663 0.5996 0.077 Uiso 1 1 calc R . .
H62B H 0.3862 0.2868 0.6167 0.077 Uiso 1 1 calc R . .
C63 C 0.5270(16) 0.2634(13) 0.6271(9) 0.051(6) Uani 1 1 d . . .
H63A H 0.5261 0.2296 0.6587 0.061 Uiso 1 1 calc R . .
H63B H 0.5223 0.2230 0.5986 0.061 Uiso 1 1 calc R . .
C64 C 0.6142(17) 0.3050(14) 0.6247(7) 0.046(6) Uani 1 1 d . . .
H64A H 0.6207 0.3292 0.5905 0.055 Uiso 1 1 calc R . .
H64B H 0.6614 0.2615 0.6295 0.055 Uiso 1 1 calc R . .
C65 C 0.6307(14) 0.3762(14) 0.6638(7) 0.040(5) Uani 1 1 d . . .
H65A H 0.6197 0.3532 0.6980 0.047 Uiso 1 1 calc R . .
H65B H 0.6945 0.3931 0.6628 0.047 Uiso 1 1 calc R . .
C66 C 0.576(2) 0.4513(15) 0.6565(6) 0.063(9) Uani 1 1 d . . .
H66A H 0.5687 0.4616 0.6197 0.075 Uiso 1 1 calc R . .
H66B H 0.6083 0.5004 0.6711 0.075 Uiso 1 1 calc R . .
C67 C 0.7295(11) 0.3116(11) 0.9513(6) 0.025(3) Uani 1 1 d . . .
N67 N 0.7834(9) 0.2649(9) 0.9619(5) 0.025(3) Uani 1 1 d . . .
C68 C 0.8463(11) 0.2006(10) 0.9780(5) 0.020(3) Uani 1 1 d . . .
H68 H 0.8973 0.2300 0.9956 0.024 Uiso 1 1 calc R . .
C69 C 0.8839(12) 0.1578(10) 0.9303(6) 0.027(3) Uani 1 1 d . . .
H69A H 0.9136 0.2018 0.9099 0.033 Uiso 1 1 calc R . .
H69B H 0.9304 0.1167 0.9412 0.033 Uiso 1 1 calc R . .
C70 C 0.8152(15) 0.1113(12) 0.8961(6) 0.035(4) Uani 1 1 d . . .
H70A H 0.8399 0.1034 0.8620 0.042 Uiso 1 1 calc R . .
H70B H 0.7597 0.1453 0.8928 0.042 Uiso 1 1 calc R . .
C71 C 0.7939(16) 0.0231(17) 0.9201(12) 0.072(9) Uani 1 1 d . . .
H71A H 0.7597 -0.0099 0.8944 0.087 Uiso 1 1 calc R . .
H71B H 0.8517 -0.0065 0.9257 0.087 Uiso 1 1 calc R . .
C72 C 0.747(2) 0.0183(14) 0.9653(8) 0.068(10) Uani 1 1 d . . .
H72A H 0.7825 -0.0190 0.9882 0.082 Uiso 1 1 calc R . .
H72B H 0.6905 -0.0122 0.9573 0.082 Uiso 1 1 calc R . .
C73 C 0.7235(15) 0.0910(13) 0.9941(7) 0.037(4) Uiso 1 1 d . . .
H73A H 0.6865 0.0724 1.0227 0.044 Uiso 1 1 calc R . .
H73B H 0.6860 0.1287 0.9725 0.044 Uiso 1 1 calc R . .
C74 C 0.8040(11) 0.1430(12) 1.0155(7) 0.027(3) Uani 1 1 d . . .
H74A H 0.7834 0.1775 1.0443 0.032 Uiso 1 1 calc R . .
H74B H 0.8501 0.1032 1.0287 0.032 Uiso 1 1 calc R . .
C75 C 0.3018(10) 0.3590(9) 0.8198(6) 0.018(3) Uani 1 1 d . . .
N75 N 0.2497(11) 0.4002(10) 0.8174(4) 0.029(3) Uani 1 1 d . . .
C76 C 0.1748(12) 0.4657(14) 0.8189(7) 0.034(4) Uani 1 1 d . . .
H76 H 0.1205 0.4360 0.8317 0.041 Uiso 1 1 calc R . .
C77 C 0.1957(16) 0.5367(15) 0.8553(8) 0.042(5) Uiso 1 1 d . . .
H77A H 0.2074 0.5118 0.8892 0.051 Uiso 1 1 calc R . .
H77B H 0.1420 0.5731 0.8578 0.051 Uiso 1 1 calc R . .
C78 C 0.2765(13) 0.5935(14) 0.8417(6) 0.032(4) Uani 1 1 d . . .
H78A H 0.3002 0.6218 0.8725 0.039 Uiso 1 1 calc R . .
H78B H 0.3248 0.5580 0.8277 0.039 Uiso 1 1 calc R . .
C79 C 0.247(2) 0.6601(14) 0.8028(8) 0.066(9) Uani 1 1 d . . .
H79A H 0.1910 0.6860 0.8142 0.079 Uiso 1 1 calc R . .
H79B H 0.2934 0.7054 0.8027 0.079 Uiso 1 1 calc R . .
C80 C 0.233(3) 0.6304(15) 0.7500(12) 0.090(13) Uani 1 1 d . . .
H80A H 0.2835 0.6532 0.7304 0.107 Uiso 1 1 calc R . .
H80B H 0.1783 0.6589 0.7371 0.107 Uiso 1 1 calc R . .
C81 C 0.2244(16) 0.5394(14) 0.7361(7) 0.041(5) Uani 1 1 d . . .
H81A H 0.2825 0.5110 0.7430 0.049 Uiso 1 1 calc R . .
H81B H 0.2119 0.5356 0.6993 0.049 Uiso 1 1 calc R . .
C82 C 0.1533(12) 0.4919(16) 0.7629(7) 0.042(5) Uani 1 1 d . . .
H82A H 0.1396 0.4398 0.7433 0.050 Uiso 1 1 calc R . .
H82B H 0.0985 0.5272 0.7625 0.050 Uiso 1 1 calc R . .
C83 C 0.7029(12) 0.3578(12) 0.8111(5) 0.026(4) Uani 1 1 d . . .
N83 N 0.7521(9) 0.4157(10) 0.8055(5) 0.024(3) Uani 1 1 d . . .
C84 C 0.8043(12) 0.4941(12) 0.7985(5) 0.028(4) Uani 1 1 d . . .
H84 H 0.8646 0.4881 0.8152 0.033 Uiso 1 1 calc R . .
C85 C 0.8146(11) 0.5092(12) 0.7419(6) 0.025(3) Uani 1 1 d . . .
H85A H 0.8197 0.4539 0.7246 0.031 Uiso 1 1 calc R . .
H85B H 0.7602 0.5379 0.7284 0.031 Uiso 1 1 calc R . .
C86 C 0.8950(14) 0.5622(14) 0.7304(6) 0.038(5) Uani 1 1 d . . .
H86A H 0.8841 0.5889 0.6970 0.046 Uiso 1 1 calc R . .
H86B H 0.9465 0.5233 0.7268 0.046 Uiso 1 1 calc R . .
C87 C 0.9233(12) 0.6317(13) 0.7669(7) 0.032(4) Uani 1 1 d . . .
H87A H 0.9536 0.6061 0.7969 0.038 Uiso 1 1 calc R . .
H87B H 0.9666 0.6697 0.7504 0.038 Uiso 1 1 calc R . .
C88 C 0.8437(14) 0.6827(12) 0.7837(7) 0.033(4) Uani 1 1 d . . .
H88A H 0.7977 0.6830 0.7562 0.040 Uiso 1 1 calc R . .
H88B H 0.8627 0.7421 0.7896 0.040 Uiso 1 1 calc R . .
C89 C 0.8016(13) 0.6477(14) 0.8324(7) 0.035(4) Uani 1 1 d . . .
H89A H 0.7593 0.6905 0.8454 0.042 Uiso 1 1 calc R . .
H89B H 0.8497 0.6402 0.8583 0.042 Uiso 1 1 calc R . .
C90 C 0.7502(12) 0.5608(10) 0.8258(6) 0.025(3) Uani 1 1 d . . .
H90A H 0.7345 0.5390 0.8596 0.030 Uiso 1 1 calc R . .
H90B H 0.6936 0.5710 0.8066 0.030 Uiso 1 1 calc R . .
C91 C 0.5211(11) 0.2193(10) 0.9955(6) 0.022(3) Uiso 1 1 d . . .
N91 N 0.5208(10) 0.2240(9) 1.0376(6) 0.030(3) Uani 1 1 d . . .
C92 C 0.5224(12) 0.2389(10) 1.0927(6) 0.024(3) Uani 1 1 d . . .
H92 H 0.5358 0.1831 1.1091 0.029 Uiso 1 1 calc R . .
C93 C 0.5995(15) 0.2979(14) 1.1071(7) 0.040(5) Uani 1 1 d . . .
H93A H 0.5979 0.3080 1.1440 0.048 Uiso 1 1 calc R . .
H93B H 0.6563 0.2681 1.1002 0.048 Uiso 1 1 calc R . .
C94 C 0.6016(15) 0.3828(11) 1.0809(7) 0.037(5) Uani 1 1 d . . .
H94A H 0.5876 0.3733 1.0446 0.044 Uiso 1 1 calc R . .
H94B H 0.6637 0.4045 1.0833 0.044 Uiso 1 1 calc R . .
C95 C 0.5385(17) 0.4535(16) 1.0999(9) 0.050(6) Uiso 1 1 d . . .
H95A H 0.5697 0.4849 1.1275 0.060 Uiso 1 1 calc R . .
H95B H 0.5269 0.4939 1.0719 0.060 Uiso 1 1 calc R . .
C96 C 0.4485(15) 0.4223(16) 1.1194(10) 0.052(6) Uani 1 1 d . . .
H96A H 0.4076 0.4716 1.1204 0.063 Uiso 1 1 calc R . .
H96B H 0.4582 0.4031 1.1547 0.063 Uiso 1 1 calc R . .
C97 C 0.3995(13) 0.3504(14) 1.0905(7) 0.037(4) Uani 1 1 d . . .
H97A H 0.3344 0.3559 1.0958 0.044 Uiso 1 1 calc R . .
H97B H 0.4101 0.3570 1.0539 0.044 Uiso 1 1 calc R . .
C98 C 0.4297(13) 0.2623(13) 1.1070(6) 0.033(4) Uani 1 1 d . . .
H98A H 0.4252 0.2583 1.1442 0.040 Uiso 1 1 calc R . .
H98B H 0.3877 0.2202 1.0920 0.040 Uiso 1 1 calc R . .
Sb11 Sb 0.48767(7) 0.96560(6) 0.52651(4) 0.01898(19) Uani 1 1 d . . .
F11 F 0.4734(9) 0.8681(7) 0.4864(4) 0.044(3) Uani 1 1 d . . .
F12 F 0.4942(7) 1.0320(8) 0.4675(4) 0.038(3) Uani 1 1 d . . .
F13 F 0.5050(7) 1.0634(7) 0.5662(4) 0.039(3) Uani 1 1 d . . .
F14 F 0.4828(9) 0.9015(7) 0.5847(4) 0.039(3) Uani 1 1 d . . .
F15 F 0.6114(7) 0.9486(8) 0.5260(4) 0.039(3) Uani 1 1 d . . .
F16 F 0.3633(7) 0.9805(7) 0.5292(4) 0.035(2) Uani 1 1 d . . .
Sb21 Sb 0.52341(12) 0.72867(8) 0.73185(4) 0.0407(3) Uani 1 1 d . . .
F21 F 0.6119(16) 0.7910(15) 0.7700(8) 0.105(7) Uiso 1 1 d . . .
F22 F 0.5560(10) 0.7868(8) 0.6750(4) 0.051(3) Uani 1 1 d . . .
F23 F 0.4619(15) 0.6545(11) 0.6919(6) 0.097(8) Uani 1 1 d . . .
F24 F 0.4959(14) 0.6691(7) 0.7904(5) 0.078(6) Uani 1 1 d . . .
F25 F 0.442(2) 0.802(2) 0.7445(11) 0.169(12) Uiso 1 1 d . . .
F26 F 0.6201(15) 0.6514(14) 0.7244(7) 0.094(6) Uiso 1 1 d . . .
Sb31 Sb 0.99438(7) 0.25461(6) 0.78321(4) 0.0200(2) Uani 1 1 d . . .
F31 F 0.9585(7) 0.1984(6) 0.7240(3) 0.029(2) Uani 1 1 d . . .
F32 F 1.0221(11) 0.1483(6) 0.8140(4) 0.049(4) Uani 1 1 d . . .
F33 F 1.0328(10) 0.3086(7) 0.8428(4) 0.042(3) Uani 1 1 d . . .
F34 F 0.9672(10) 0.3595(7) 0.7539(4) 0.043(3) Uani 1 1 d . . .
F35 F 1.1105(8) 0.2592(11) 0.7599(4) 0.052(3) Uani 1 1 d . . .
F36 F 0.8779(8) 0.2486(9) 0.8069(4) 0.042(3) Uani 1 1 d . . .
Sb41 Sb 0.97105(7) 0.47015(6) 0.94509(4) 0.0210(2) Uani 1 1 d . . .
F41 F 0.9832(8) 0.4811(8) 0.8754(3) 0.040(3) Uani 1 1 d . . .
F42 F 1.0938(7) 0.4471(7) 0.9540(4) 0.035(2) Uani 1 1 d . . .
F43 F 0.9603(9) 0.4660(8) 1.0132(4) 0.046(3) Uani 1 1 d . . .
F44 F 0.8469(7) 0.4908(6) 0.9360(4) 0.033(2) Uani 1 1 d . . .
F45 F 0.9938(8) 0.5873(6) 0.9518(5) 0.040(3) Uani 1 1 d . . .
F46 F 0.9544(8) 0.3542(7) 0.9411(5) 0.042(3) Uani 1 1 d . . .

loop_
_atom_site_aniso_label
_atom_site_aniso_U_11
_atom_site_aniso_U_22
_atom_site_aniso_U_33
_atom_site_aniso_U_23
_atom_site_aniso_U_13
_atom_site_aniso_U_12
Au1 0.0234(3) 0.0125(2) 0.0274(3) 0.0018(2) -0.0066(2) -0.0005(2)
Au2 0.0216(3) 0.0133(2) 0.0204(2) 0.0012(2) 0.0026(2) -0.0033(2)
Au3 0.0204(3) 0.0139(2) 0.0195(2) -0.00033(19) 0.0007(2) -0.0014(2)
Au4 0.0168(3) 0.0229(3) 0.0275(3) -0.0025(2) 0.0017(2) -0.0035(2)
Au5 0.0200(3) 0.0224(3) 0.0256(3) 0.0003(2) -0.0017(2) -0.0001(2)
Au6 0.0208(3) 0.0197(3) 0.0305(3) 0.0031(2) 0.0029(2) -0.0011(2)
S1 0.0225(18) 0.0187(16) 0.0184(16) 0.0045(13) 0.0026(14) -0.0002(15)
S2 0.0197(19) 0.025(2) 0.032(2) 0.0030(15) 0.0030(16) 0.0020(16)
C2 0.031(11) 0.070(16) 0.054(13) -0.001(12) 0.015(9) 0.016(11)
C4 0.021(8) 0.042(10) 0.015(7) -0.011(6) -0.005(6) 0.013(7)
C5 0.014(8) 0.030(9) 0.053(11) 0.013(8) -0.001(7) 0.004(7)
C6 0.10(2) 0.030(11) 0.050(13) 0.014(9) -0.005(13) 0.034(13)
C9 0.006(6) 0.026(8) 0.046(10) 0.000(7) 0.007(6) 0.000(6)
N9 0.025(7) 0.013(6) 0.039(8) -0.002(5) -0.005(6) -0.007(5)
C11 0.043(11) 0.021(8) 0.027(8) 0.004(6) 0.015(7) 0.000(7)
C12 0.041(11) 0.025(8) 0.019(7) -0.007(6) 0.004(7) -0.013(8)
C13 0.045(12) 0.028(9) 0.028(8) 0.002(7) -0.014(8) -0.011(8)
C14 0.031(10) 0.049(12) 0.036(10) 0.006(8) 0.019(8) -0.017(9)
C15 0.049(12) 0.033(10) 0.024(8) 0.004(7) 0.012(8) -0.004(9)
C16 0.020(8) 0.036(10) 0.044(10) -0.017(8) 0.001(7) -0.012(7)
C18 0.025(8) 0.021(7) 0.017(6) -0.003(5) 0.007(6) 0.000(6)
C19 0.024(8) 0.018(7) 0.035(8) -0.003(6) 0.000(7) -0.013(6)
C21 0.042(11) 0.012(7) 0.051(11) 0.005(7) 0.013(9) -0.008(7)
C22 0.041(11) 0.015(8) 0.056(12) -0.011(8) 0.007(9) -0.012(8)
C23 0.020(8) 0.037(11) 0.056(12) 0.006(9) 0.000(8) 0.002(7)
C24 0.012(7) 0.044(10) 0.015(6) 0.004(6) 0.001(5) -0.008(6)
C25 0.020(8) 0.031(8) 0.039(9) -0.013(7) -0.017(7) 0.000(7)
N25 0.046(8) 0.032(7) 0.004(5) 0.000(5) 0.008(5) 0.004(7)
C26 0.049(10) 0.013(7) 0.020(7) -0.007(5) 0.009(7) 0.008(7)
C27 0.023(9) 0.040(11) 0.052(11) -0.015(9) -0.002(8) -0.013(8)
C28 0.038(12) 0.050(13) 0.036(10) 0.005(9) 0.003(8) 0.015(10)
C29 0.035(10) 0.043(11) 0.021(7) 0.006(7) -0.007(7) 0.017(8)
C30 0.052(11) 0.019(7) 0.020(7) -0.004(6) -0.005(7) -0.004(8)
C31 0.007(6) 0.018(7) 0.041(9) 0.000(6) -0.004(6) 0.001(5)
C32 0.037(10) 0.015(7) 0.025(7) -0.004(6) 0.000(7) 0.002(7)
C33 0.032(9) 0.013(7) 0.036(9) 0.011(6) 0.013(7) 0.001(7)
N33 0.035(9) 0.041(10) 0.032(7) 0.003(7) 0.002(6) -0.008(7)
C34 0.021(8) 0.028(9) 0.037(9) -0.016(7) -0.004(7) -0.005(7)
C35 0.023(9) 0.052(13) 0.044(10) -0.021(9) 0.000(8) 0.013(9)
C36 0.080(18) 0.022(9) 0.034(10) 0.014(7) 0.010(10) 0.000(10)
C37 0.031(11) 0.050(14) 0.065(14) 0.016(11) 0.016(10) -0.002(10)
C38 0.053(14) 0.037(12) 0.045(11) -0.002(9) 0.019(10) 0.017(10)
C39 0.037(10) 0.025(9) 0.030(9) -0.006(7) -0.003(8) 0.001(7)
C40 0.053(13) 0.039(11) 0.026(9) -0.011(8) 0.011(8) -0.014(10)
C41 0.020(9) 0.028(10) 0.066(13) 0.004(9) -0.006(9) -0.009(7)
N41 0.021(7) 0.029(8) 0.059(10) -0.012(8) 0.014(7) -0.016(7)
C42 0.025(9) 0.042(11) 0.030(8) 0.012(8) 0.002(7) -0.009(8)
C43 0.013(7) 0.040(10) 0.043(10) -0.020(8) -0.004(7) -0.001(7)
C44 0.022(8) 0.035(10) 0.020(7) 0.000(6) -0.004(6) 0.006(7)
C45 0.045(12) 0.040(12) 0.029(9) 0.008(8) 0.012(8) -0.010(9)
C46 0.039(10) 0.013(7) 0.036(9) 0.004(6) 0.004(8) 0.004(7)
C47 0.043(13) 0.071(16) 0.029(9) -0.017(9) -0.018(9) 0.039(12)
C48 0.022(9) 0.041(11) 0.051(11) 0.013(9) 0.018(8) 0.004(8)
Au51 0.0192(3) 0.0135(3) 0.0243(3) 0.0013(2) 0.0033(2) 0.0002(2)
Au52 0.0197(3) 0.0183(3) 0.0395(3) 0.0081(2) 0.0038(3) 0.0009(2)
Au53 0.0172(3) 0.0175(3) 0.0277(3) 0.0049(2) 0.0012(2) -0.0015(2)
Au54 0.0260(3) 0.0265(3) 0.0232(3) -0.0006(2) 0.0041(2) -0.0038(3)
Au55 0.0231(3) 0.0206(3) 0.0280(3) 0.0016(2) 0.0068(2) -0.0009(2)
Au56 0.0190(3) 0.0233(3) 0.0284(3) 0.0006(2) 0.0055(2) -0.0015(2)
S3 0.0135(17) 0.0159(17) 0.050(2) 0.0004(16) 0.0052(16) 0.0002(13)
S4 0.034(2) 0.0201(18) 0.0290(19) -0.0026(15) 0.0053(17) -0.0027(17)
C51 0.036(9) 0.027(8) 0.017(7) 0.002(6) -0.001(6) 0.000(7)
N51 0.020(6) 0.015(6) 0.029(7) -0.005(5) 0.003(5) -0.004(5)
C52 0.012(6) 0.035(9) 0.017(6) -0.001(6) 0.002(5) 0.001(6)
C53 0.030(9) 0.017(7) 0.029(8) -0.005(6) 0.011(7) -0.008(6)
C54 0.035(10) 0.023(8) 0.023(8) -0.005(6) 0.000(7) -0.001(7)
C55 0.033(9) 0.009(7) 0.041(9) 0.008(6) 0.004(7) 0.006(6)
C59 0.008(7) 0.022(8) 0.076(14) 0.025(9) -0.002(8) -0.007(6)
N59 0.021(7) 0.011(6) 0.054(9) 0.007(6) -0.010(6) 0.002(5)
C60 0.067(16) 0.030(10) 0.084(17) 0.028(11) 0.049(14) 0.036(11)
C61 0.045(14) 0.053(16) 0.10(2) -0.018(14) -0.013(14) -0.025(12)
C62 0.10(2) 0.039(13) 0.055(14) -0.006(11) -0.013(14) -0.028(14)
C63 0.050(13) 0.022(9) 0.079(16) -0.010(10) -0.016(12) 0.000(10)
C64 0.062(15) 0.037(11) 0.039(10) -0.014(8) -0.008(10) 0.036(11)
C65 0.037(11) 0.048(13) 0.034(10) -0.005(8) 0.011(8) -0.015(9)
C66 0.13(3) 0.048(13) 0.011(8) -0.009(8) 0.010(11) -0.030(15)
C67 0.021(8) 0.024(8) 0.028(8) 0.014(6) 0.009(6) 0.002(6)
N67 0.015(6) 0.027(7) 0.033(7) 0.010(6) 0.002(5) -0.009(6)
C68 0.023(8) 0.022(7) 0.013(6) -0.006(5) -0.004(5) 0.003(6)
C69 0.033(9) 0.012(7) 0.037(9) -0.001(6) 0.011(7) 0.008(6)
C70 0.056(13) 0.028(9) 0.020(8) -0.008(6) -0.004(8) -0.002(9)
C71 0.031(12) 0.050(15) 0.14(3) -0.036(16) 0.043(15) -0.019(11)
C72 0.13(3) 0.029(11) 0.043(12) 0.010(9) -0.034(15) -0.030(15)
C74 0.011(7) 0.032(9) 0.037(9) 0.002(7) -0.001(6) 0.005(6)
C75 0.014(7) 0.004(6) 0.035(8) 0.004(5) -0.004(6) -0.001(5)
N75 0.041(9) 0.037(9) 0.010(5) 0.006(5) -0.007(6) -0.005(7)
C76 0.019(8) 0.050(12) 0.033(9) 0.010(8) 0.008(7) 0.007(8)
C78 0.025(9) 0.056(12) 0.015(7) -0.005(7) 0.002(6) -0.010(8)
C79 0.14(3) 0.020(10) 0.039(12) 0.007(8) 0.025(14) 0.005(14)
C80 0.14(3) 0.023(11) 0.10(2) 0.033(13) -0.07(2) -0.036(16)
C81 0.045(13) 0.045(12) 0.033(10) 0.003(8) 0.003(9) -0.014(10)
C82 0.019(9) 0.071(15) 0.035(9) -0.019(10) -0.003(7) -0.004(9)
C83 0.035(9) 0.031(9) 0.012(6) 0.004(6) 0.009(6) 0.011(7)
N83 0.016(6) 0.028(7) 0.029(7) -0.001(6) -0.002(5) -0.007(5)
C84 0.029(9) 0.040(10) 0.015(7) -0.001(6) 0.002(6) -0.008(8)
C85 0.013(7) 0.042(10) 0.021(7) -0.010(7) 0.007(6) 0.003(7)
C86 0.040(11) 0.053(13) 0.021(8) -0.014(8) -0.005(7) 0.014(10)
C87 0.015(8) 0.044(11) 0.037(9) 0.005(8) 0.012(7) -0.005(7)
C88 0.041(11) 0.023(9) 0.036(9) -0.002(7) 0.006(8) -0.016(8)
C89 0.024(9) 0.050(12) 0.031(9) -0.013(8) 0.013(7) -0.009(8)
C90 0.033(9) 0.012(7) 0.030(8) -0.009(6) 0.001(7) -0.004(6)
N91 0.013(6) 0.023(7) 0.053(9) 0.008(6) 0.005(6) -0.003(6)
C92 0.023(8) 0.018(7) 0.033(8) 0.001(6) 0.009(6) -0.004(6)
C93 0.041(12) 0.049(13) 0.029(9) 0.010(8) -0.011(8) -0.008(10)
C94 0.050(12) 0.018(8) 0.042(10) -0.006(7) -0.004(9) -0.022(8)
C96 0.030(10) 0.044(13) 0.084(16) -0.026(12) 0.007(11) 0.010(10)
C97 0.023(9) 0.047(12) 0.039(10) -0.003(8) 0.002(7) 0.003(8)
C98 0.039(10) 0.038(11) 0.023(8) 0.010(7) 0.000(7) 0.003(9)
Sb11 0.0161(4) 0.0141(4) 0.0267(5) -0.0015(4) 0.0006(4) -0.0006(4)
F11 0.051(8) 0.030(6) 0.052(7) -0.022(5) 0.017(6) -0.020(6)
F12 0.024(6) 0.051(7) 0.037(6) 0.019(5) -0.003(4) -0.001(5)
F13 0.027(6) 0.031(5) 0.059(7) -0.018(5) 0.010(5) -0.012(4)
F14 0.059(8) 0.027(5) 0.031(5) 0.000(4) 0.003(5) 0.006(6)
F15 0.025(6) 0.038(6) 0.054(7) -0.007(5) -0.010(5) 0.005(5)
F16 0.020(5) 0.021(5) 0.064(7) 0.004(5) 0.016(5) 0.006(4)
Sb21 0.0736(10) 0.0222(6) 0.0268(6) -0.0061(4) 0.0118(6) -0.0129(7)
F22 0.078(10) 0.040(7) 0.033(6) 0.000(5) 0.001(6) -0.007(7)
F23 0.15(2) 0.078(12) 0.061(9) 0.005(8) -0.055(11) -0.055(13)
F24 0.17(2) 0.013(5) 0.050(7) -0.008(5) 0.056(10) -0.018(8)
Sb31 0.0241(5) 0.0154(4) 0.0205(4) 0.0014(3) 0.0002(4) -0.0003(4)
F31 0.037(6) 0.022(5) 0.029(5) -0.001(4) 0.002(4) -0.004(4)
F32 0.097(11) 0.007(4) 0.042(6) -0.001(4) -0.021(7) 0.016(6)
F33 0.081(9) 0.020(5) 0.026(5) -0.001(4) -0.010(5) 0.001(6)
F34 0.062(9) 0.029(6) 0.039(6) 0.018(5) -0.004(6) 0.007(6)
F35 0.018(5) 0.085(11) 0.053(7) -0.013(7) 0.013(5) 0.009(6)
F36 0.041(7) 0.056(8) 0.029(5) -0.008(5) 0.023(5) 0.009(6)
Sb41 0.0173(5) 0.0172(4) 0.0289(5) -0.0019(4) 0.0048(4) 0.0002(4)
F41 0.037(6) 0.069(8) 0.015(4) -0.007(5) 0.005(4) -0.012(6)
F42 0.021(5) 0.040(6) 0.045(6) 0.007(5) 0.002(4) 0.006(5)
F43 0.051(8) 0.054(8) 0.034(6) 0.025(5) 0.007(5) 0.012(6)
F44 0.020(5) 0.021(5) 0.057(6) -0.013(5) 0.006(4) 0.006(4)
F45 0.029(6) 0.018(4) 0.072(8) -0.007(5) -0.005(5) 0.000(4)
F46 0.037(6) 0.018(5) 0.072(8) 0.003(5) 0.007(6) 0.007(4)

loop_
_citation_author_citation_id
_citation_author_ordinal
_citation_author_name
1 1 'Gussenhoven, Emily M.'
1 2 'Fettinger, James C.'
1 3 'Pham, David M.'
1 4 'Malwitz, Mark A.'
1 5 'Balch, Alan L.'

loop_
_citation_id
_citation_journal_full
_citation_journal_id_ASTM
_citation_year
_citation_journal_volume
_citation_journal_issue
_citation_page_first
_citation_page_last
_citation_title
_citation_doi
_citation_special_details
1 'Journal of the American Chemical Society' JACSAT 2005 127 46 16338 16338
;
 A Reversible Polymorphic Phase Change Which Affects the Luminescence and
 Aurophilic Interactions in the Gold(I) Cluster Complex,
 [\m3-S(AuCNC7H13)3](SbF6) [J. Am. Chem. Soc.2005,127, 10838--10839]
;
10.1021/ja056393p
;
 Article contains corrections for the original publication. It only deals
 with the incorrectly printed initials of one of the authors
 (Mark A. Malwitz was incorrectly printed as Mark M. Malwitz).
;

loop_
_geom_bond_atom_site_label_1
_geom_bond_atom_site_label_2
_geom_bond_distance
_geom_bond_site_symmetry_2
_geom_bond_publ_flag
Au1 C1 1.98(2) . ?
Au1 S1 2.295(4) . ?
Au1 Au3 3.1767(8) . ?
Au1 Au4 3.3505(9) . ?
Au1 Au2 3.3519(9) . ?
Au2 C9 1.995(16) . ?
Au2 S1 2.293(4) . ?
Au2 Au3 3.3095(8) . ?
Au2 Au4 3.3214(9) . ?
Au2 Au5 3.3522(8) . ?
Au3 C17 1.946(15) . ?
Au3 S1 2.307(4) . ?
Au4 C25 1.953(17) . ?
Au4 S2 2.310(4) . ?
Au4 Au5 3.3276(8) . ?
Au5 C33 1.952(18) . ?
Au5 S2 2.283(4) . ?
Au5 Au6 3.3327(9) . ?
Au6 C41 1.91(2) . ?
Au6 S2 2.291(4) . ?
C1 N1 1.14(3) . ?
N1 C2 1.61(3) . ?
C2 C8 1.51(3) . ?
C2 C3 1.55(3) . ?
C2 H2 1.0000 . ?
C3 C4 1.48(3) . ?
C3 H3A 0.9900 . ?
C3 H3B 0.9900 . ?
C4 C5 1.50(2) . ?
C4 H4A 0.9900 . ?
C4 H4B 0.9900 . ?
C5 C6 1.54(3) . ?
C5 H5A 0.9900 . ?
C5 H5B 0.9900 . ?
C6 C7 1.51(3) . ?
C6 H6A 0.9900 . ?
C6 H6B 0.9900 . ?
C7 C8 1.41(3) . ?
C7 H7A 0.9900 . ?
C7 H7B 0.9900 . ?
C8 H8A 0.9900 . ?
C8 H8B 0.9900 . ?
C9 N9 1.11(2) . ?
N9 C10 1.46(2) . ?
C10 C16 1.56(2) . ?
C10 C11 1.56(2) . ?
C10 H10 1.0000 . ?
C11 C12 1.53(3) . ?
C11 H11A 0.9900 . ?
C11 H11B 0.9900 . ?
C12 C13 1.51(2) . ?
C12 H12A 0.9900 . ?
C12 H12B 0.9900 . ?
C13 C14 1.64(3) . ?
C13 H13A 0.9900 . ?
C13 H13B 0.9900 . ?
C14 C15 1.46(3) . ?
C14 H14A 0.9900 . ?
C14 H14B 0.9900 . ?
C15 C16 1.51(3) . ?
C15 H15A 0.9900 . ?
C15 H15B 0.9900 . ?
C16 H16A 0.9900 . ?
C16 H16B 0.9900 . ?
C17 N17 1.166(19) . ?
N17 C18 1.457(18) . ?
C18 C24 1.49(2) . ?
C18 C19 1.55(2) . ?
C18 H18 1.0000 . ?
C19 C20 1.57(2) . ?
C19 H19A 0.9900 . ?
C19 H19B 0.9900 . ?
C20 C21 1.48(3) . ?
C20 H20A 0.9900 . ?
C20 H20B 0.9900 . ?
C21 C22 1.52(3) . ?
C21 H21A 0.9900 . ?
C21 H21B 0.9900 . ?
C22 C23 1.54(3) . ?
C22 H22A 0.9900 . ?
C22 H22B 0.9900 . ?
C23 C24 1.54(3) . ?
C23 H23A 0.9900 . ?
C23 H23B 0.9900 . ?
C24 H24A 0.9900 . ?
C24 H24B 0.9900 . ?
C25 N25 1.18(2) . ?
N25 C26 1.430(17) . ?
C26 C27 1.46(3) . ?
C26 C32 1.59(3) . ?
C26 H26 1.0000 . ?
C27 C28 1.59(3) . ?
C27 H27A 0.9900 . ?
C27 H27B 0.9900 . ?
C28 C29 1.46(3) . ?
C28 H28A 0.9900 . ?
C28 H28B 0.9900 . ?
C29 C30 1.54(2) . ?
C29 H29A 0.9900 . ?
C29 H29B 0.9900 . ?
C30 C31 1.60(2) . ?
C30 H30A 0.9900 . ?
C30 H30B 0.9900 . ?
C31 C32 1.48(2) . ?
C31 H31A 0.9900 . ?
C31 H31B 0.9900 . ?
C32 H32A 0.9900 . ?
C32 H32B 0.9900 . ?
C33 N33 1.18(2) . ?
N33 C34 1.42(2) . ?
C34 C35 1.54(2) . ?
C34 C40 1.60(3) . ?
C34 H34 1.0000 . ?
C35 C36 1.52(3) . ?
C35 H35A 0.9900 . ?
C35 H35B 0.9900 . ?
C36 C37 1.50(3) . ?
C36 H36A 0.9900 . ?
C36 H36B 0.9900 . ?
C37 C38 1.52(3) . ?
C37 H37A 0.9900 . ?
C37 H37B 0.9900 . ?
C38 C39 1.51(3) . ?
C38 H38A 0.9900 . ?
C38 H38B 0.9900 . ?
C39 C40 1.48(3) . ?
C39 H39A 0.9900 . ?
C39 H39B 0.9900 . ?
C40 H40A 0.9900 . ?
C40 H40B 0.9900 . ?
C41 N41 1.20(3) . ?
N41 C42 1.47(3) . ?
C42 C48 1.47(3) . ?
C42 C43 1.48(2) . ?
C42 H42 1.0000 . ?
C43 C44 1.59(3) . ?
C43 H43A 0.9900 . ?
C43 H43B 0.9900 . ?
C44 C45 1.52(3) . ?
C44 H44A 0.9900 . ?
C44 H44B 0.9900 . ?
C45 C46 1.51(3) . ?
C45 H45A 0.9900 . ?
C45 H45B 0.9900 . ?
C46 C47 1.54(3) . ?
C46 H46A 0.9900 . ?
C46 H46B 0.9900 . ?
C47 C48 1.49(3) . ?
C47 H47A 0.9900 . ?
C47 H47B 0.9900 . ?
C48 H48A 0.9900 . ?
C48 H48B 0.9900 . ?
Au51 C51 1.944(19) . ?
Au51 S3 2.295(4) . ?
Au51 Au52 3.0869(9) . ?
Au51 Au53 3.3422(9) . ?
Au52 C59 1.92(2) . ?
Au52 S3 2.289(5) . ?
Au52 Au53 3.2602(9) . ?
Au53 C67 2.005(17) . ?
Au53 S3 2.291(4) . ?
Au54 C75 2.043(15) . ?
Au54 S4 2.303(5) . ?
Au54 Au55 3.1900(9) . ?
Au54 Au56 3.2037(9) . ?
Au55 C83 1.909(19) . ?
Au55 S4 2.288(5) . ?
Au55 Au56 3.2259(9) . ?
Au56 C91 1.985(15) . ?
Au56 S4 2.311(4) . ?
C51 N51 1.15(2) . ?
N51 C52 1.46(2) . ?
C52 C58 1.54(2) . ?
C52 C53 1.54(2) . ?
C52 H52 1.0000 . ?
C53 C54 1.55(3) . ?
C53 H53A 0.9900 . ?
C53 H53B 0.9900 . ?
C54 C55 1.54(2) . ?
C54 H54A 0.9900 . ?
C54 H54B 0.9900 . ?
C55 C56 1.59(2) . ?
C55 H55A 0.9900 . ?
C55 H55B 0.9900 . ?
C56 C57 1.49(2) . ?
C56 H56A 0.9900 . ?
C56 H56B 0.9900 . ?
C57 C58 1.55(2) . ?
C57 H57A 0.9900 . ?
C57 H57B 0.9900 . ?
C58 H58A 0.9900 . ?
C58 H58B 0.9900 . ?
C59 N59 1.17(2) . ?
N59 C60 1.43(3) . ?
C60 C66 1.57(4) . ?
C60 C61 1.59(3) . ?
C60 H60 1.0000 . ?
C61 C62 1.47(3) . ?
C61 H61A 0.9900 . ?
C61 H61B 0.9900 . ?
C62 C63 1.60(4) . ?
C62 H62A 0.9900 . ?
C62 H62B 0.9900 . ?
C63 C64 1.46(4) . ?
C63 H63A 0.9900 . ?
C63 H63B 0.9900 . ?
C64 C65 1.54(3) . ?
C64 H64A 0.9900 . ?
C64 H64B 0.9900 . ?
C65 C66 1.45(4) . ?
C65 H65A 0.9900 . ?
C65 H65B 0.9900 . ?
C66 H66A 0.9900 . ?
C66 H66B 0.9900 . ?
C67 N67 1.12(2) . ?
N67 C68 1.44(2) . ?
C68 C74 1.50(2) . ?
C68 C69 1.55(2) . ?
C68 H68 1.0000 . ?
C69 C70 1.54(2) . ?
C69 H69A 0.9900 . ?
C69 H69B 0.9900 . ?
C70 C71 1.56(3) . ?
C70 H70A 0.9900 . ?
C70 H70B 0.9900 . ?
C71 C72 1.40(4) . ?
C71 H71A 0.9900 . ?
C71 H71B 0.9900 . ?
C72 C73 1.43(3) . ?
C72 H72A 0.9900 . ?
C72 H72B 0.9900 . ?
C73 C74 1.55(3) . ?
C73 H73A 0.9900 . ?
C73 H73B 0.9900 . ?
C74 H74A 0.9900 . ?
C74 H74B 0.9900 . ?
C75 N75 1.01(2) . ?
N75 C76 1.52(2) . ?
C76 C77 1.51(3) . ?
C76 C82 1.57(3) . ?
C76 H76 1.0000 . ?
C77 C78 1.55(3) . ?
C77 H77A 0.9900 . ?
C77 H77B 0.9900 . ?
C78 C79 1.53(3) . ?
C78 H78A 0.9900 . ?
C78 H78B 0.9900 . ?
C79 C80 1.48(3) . ?
C79 H79A 0.9900 . ?
C79 H79B 0.9900 . ?
C80 C81 1.49(3) . ?
C80 H80A 0.9900 . ?
C80 H80B 0.9900 . ?
C81 C82 1.49(3) . ?
C81 H81A 0.9900 . ?
C81 H81B 0.9900 . ?
C82 H82A 0.9900 . ?
C82 H82B 0.9900 . ?
C83 N83 1.18(2) . ?
N83 C84 1.48(2) . ?
C84 C90 1.52(2) . ?
C84 C85 1.53(2) . ?
C84 H84 1.0000 . ?
C85 C86 1.50(3) . ?
C85 H85A 0.9900 . ?
C85 H85B 0.9900 . ?
C86 C87 1.52(3) . ?
C86 H86A 0.9900 . ?
C86 H86B 0.9900 . ?
C87 C88 1.51(3) . ?
C87 H87A 0.9900 . ?
C87 H87B 0.9900 . ?
C88 C89 1.55(2) . ?
C88 H88A 0.9900 . ?
C88 H88B 0.9900 . ?
C89 C90 1.58(2) . ?
C89 H89A 0.9900 . ?
C89 H89B 0.9900 . ?
C90 H90A 0.9900 . ?
C90 H90B 0.9900 . ?
C91 N91 1.12(2) . ?
N91 C92 1.48(2) . ?
C92 C98 1.49(3) . ?
C92 C93 1.52(3) . ?
C92 H92 1.0000 . ?
C93 C94 1.51(3) . ?
C93 H93A 0.9900 . ?
C93 H93B 0.9900 . ?
C94 C95 1.55(3) . ?
C94 H94A 0.9900 . ?
C94 H94B 0.9900 . ?
C95 C96 1.53(3) . ?
C95 H95A 0.9900 . ?
C95 H95B 0.9900 . ?
C96 C97 1.54(3) . ?
C96 H96A 0.9900 . ?
C96 H96B 0.9900 . ?
C97 C98 1.52(3) . ?
C97 H97A 0.9900 . ?
C97 H97B 0.9900 . ?
C98 H98A 0.9900 . ?
C98 H98B 0.9900 . ?
Sb11 F14 1.844(10) . ?
Sb11 F15 1.868(11) . ?
Sb11 F16 1.876(10) . ?
Sb11 F11 1.879(10) . ?
Sb11 F13 1.881(10) . ?
Sb11 F12 1.884(10) . ?
Sb21 F25 1.71(4) . ?
Sb21 F23 1.814(14) . ?
Sb21 F22 1.836(12) . ?
Sb21 F24 1.865(12) . ?
Sb21 F26 1.90(2) . ?
Sb21 F21 1.92(2) . ?
Sb31 F35 1.853(11) . ?
Sb31 F36 1.863(11) . ?
Sb31 F34 1.868(10) . ?
Sb31 F31 1.870(9) . ?
Sb31 F33 1.873(10) . ?
Sb31 F32 1.906(9) . ?
Sb41 F43 1.815(10) . ?
Sb41 F46 1.849(11) . ?
Sb41 F41 1.863(9) . ?
Sb41 F42 1.879(11) . ?
Sb41 F45 1.887(10) . ?
Sb41 F44 1.893(10) . ?
